data_7100771
loop_
_publ_author_name
'Warren Oldham'
'David A. Costa'
'Brian L. Scott'
'Michael E. Stoll'
'D. Bridget Williams'

_publ_section_title
;
Coordination chemistry of the
bis(trifluoromethylsulfonyl)imide anion: molecular interactions in room
temperature ionic liquids
;
_journal_name_full 'Chemical Communications'
_journal_paper_doi 10.1039/b416830e
_journal_year 2005
_chemical_formula_sum 'C14 H14 F12 N2 O8 Ru S4'
_chemical_formula_weight 795.58
_space_group_IT_number 14
_symmetry_cell_setting monoclinic
_symmetry_space_group_name_Hall '-P 2yn'
_symmetry_space_group_name_H-M 'P 1 21/n 1'
_cell_angle_alpha 90.00
_cell_angle_beta 98.438(9)
_cell_angle_gamma 90.00
_cell_formula_units_Z 4
_cell_length_a 10.760(5)
_cell_length_b 14.354(6)
_cell_length_c 17.295(7)
_cell_measurement_temperature 203(2)
_cell_volume 2642(2)
_diffrn_ambient_temperature 203(2)
_exptl_crystal_density_diffrn 2.000
_cod_original_sg_symbol_H-M 'P 21/n'
_cod_database_code 7100771

loop_
_symmetry_equiv_pos_as_xyz
'x, y, z'
'-x+1/2, y+1/2, -z+1/2'
'-x, -y, -z'
'x-1/2, -y-1/2, z-1/2'

loop_
_atom_site_label
_atom_site_type_symbol
_atom_site_fract_x
_atom_site_fract_y
_atom_site_fract_z
_atom_site_U_iso_or_equiv
_atom_site_adp_type
_atom_site_occupancy
_atom_site_symmetry_multiplicity
_atom_site_calc_flag
_atom_site_refinement_flags
_atom_site_disorder_assembly
_atom_site_disorder_group
Ru1 Ru -0.00326(5) 0.12295(3) 0.22854(3) 0.02531(19) Uani 1 1 d . . .
S1 S 0.10014(16) 0.28969(11) 0.30185(9) 0.0305(4) Uani 1 1 d . . .
S2 S -0.14019(18) 0.34761(12) 0.22402(11) 0.0390(4) Uani 1 1 d . . .
S3 S 0.14675(18) 0.15905(12) 0.07132(10) 0.0342(4) Uani 1 1 d . . .
S4 S 0.16798(17) 0.25351(12) -0.06648(10) 0.0350(4) Uani 1 1 d . . .
O1 O 0.1571(4) 0.1983(3) 0.3006(3) 0.0342(11) Uani 1 1 d . . .
O2 O 0.1685(5) 0.3693(3) 0.2845(3) 0.0454(13) Uani 1 1 d . . .
O3 O -0.2592(5) 0.3038(4) 0.2140(3) 0.0499(14) Uani 1 1 d . . .
O4 O -0.1149(6) 0.4300(4) 0.2683(4) 0.0569(15) Uani 1 1 d . . .
O5 O 0.0890(5) 0.1863(3) 0.1392(3) 0.0374(11) Uani 1 1 d . . .
O6 O 0.1004(6) 0.0769(4) 0.0319(3) 0.0564(16) Uani 1 1 d . . .
O7 O 0.2025(5) 0.1682(4) -0.0998(3) 0.0490(13) Uani 1 1 d . . .
O8 O 0.2306(5) 0.3372(4) -0.0810(3) 0.0495(14) Uani 1 1 d . . .
N1 N -0.0344(5) 0.2688(4) 0.2515(3) 0.0290(12) Uani 1 1 d . . .
N2 N 0.1590(6) 0.2497(4) 0.0243(3) 0.0359(13) Uani 1 1 d . . .
F1 F 0.0353(7) 0.3867(4) 0.4186(3) 0.0813(18) Uani 1 1 d . . .
F2 F 0.1815(5) 0.2882(5) 0.4497(3) 0.0837(19) Uani 1 1 d . . .
F3 F -0.0084(5) 0.2427(4) 0.4224(3) 0.0672(15) Uani 1 1 d . . .
F4 F 0.0025(5) 0.4040(4) 0.1232(3) 0.0666(14) Uani 1 1 d . . .
F5 F -0.1354(5) 0.3027(4) 0.0775(3) 0.0644(14) Uani 1 1 d . . .
F6 F -0.1915(5) 0.4442(4) 0.0975(3) 0.0756(17) Uani 1 1 d . . .
F7 F 0.3773(6) 0.1139(5) 0.0608(4) 0.095(2) Uani 1 1 d . . .
F8 F 0.3577(5) 0.2026(5) 0.1587(3) 0.0827(18) Uani 1 1 d . . .
F9 F 0.3068(6) 0.0594(4) 0.1617(4) 0.097(2) Uani 1 1 d . . .
F10 F -0.0400(5) 0.3493(5) -0.0820(4) 0.0821(17) Uani 1 1 d . . .
F11 F -0.0677(5) 0.2017(5) -0.0939(4) 0.0869(19) Uani 1 1 d . . .
F12 F -0.0030(7) 0.2790(6) -0.1858(3) 0.117(3) Uani 1 1 d . . .
C1 C 0.0035(7) 0.0044(4) 0.3077(4) 0.0322(15) Uani 1 1 d . . .
C2 C 0.0293(7) -0.0261(4) 0.2324(4) 0.0344(16) Uani 1 1 d . . .
H2 H 0.1017 -0.0603 0.2291 0.041 Uiso 1 1 calc R . .
C3 C -0.0517(7) -0.0056(5) 0.1653(4) 0.0379(17) Uani 1 1 d . . .
H3 H -0.0327 -0.0268 0.1175 0.046 Uiso 1 1 calc R . .
C4 C -0.1642(7) 0.0473(5) 0.1666(4) 0.0379(17) Uani 1 1 d . . .
C5 C -0.1886(6) 0.0764(5) 0.2410(4) 0.0350(16) Uani 1 1 d . . .
H5 H -0.2608 0.1110 0.2442 0.042 Uiso 1 1 calc R . .
C6 C -0.1087(7) 0.0555(5) 0.3097(4) 0.0340(15) Uani 1 1 d . . .
H6 H -0.1293 0.0753 0.3574 0.041 Uiso 1 1 calc R . .
C7 C 0.0899(7) -0.0120(5) 0.3831(4) 0.0411(17) Uani 1 1 d . . .
H7 H 0.0857 0.0435 0.4156 0.049 Uiso 1 1 calc R . .
C8 C 0.0340(9) -0.0934(7) 0.4248(5) 0.060(2) Uani 1 1 d . . .
H8A H -0.0522 -0.0803 0.4289 0.090 Uiso 1 1 calc R . .
H8B H 0.0807 -0.1012 0.4761 0.090 Uiso 1 1 calc R . .
H8C H 0.0388 -0.1496 0.3952 0.090 Uiso 1 1 calc R . .
C9 C 0.2244(8) -0.0268(7) 0.3751(5) 0.059(2) Uani 1 1 d . . .
H9A H 0.2722 -0.0365 0.4259 0.089 Uiso 1 1 calc R . .
H9B H 0.2558 0.0270 0.3514 0.089 Uiso 1 1 calc R . .
H9C H 0.2319 -0.0805 0.3430 0.089 Uiso 1 1 calc R . .
C10 C -0.2477(8) 0.0727(6) 0.0932(5) 0.052(2) Uani 1 1 d . . .
H10A H -0.2148 0.0468 0.0493 0.078 Uiso 1 1 calc R . .
H10B H -0.2517 0.1393 0.0883 0.078 Uiso 1 1 calc R . .
H10C H -0.3304 0.0485 0.0948 0.078 Uiso 1 1 calc R . .
C11 C 0.0747(8) 0.3031(6) 0.4052(4) 0.0444(19) Uani 1 1 d . . .
C12 C -0.1119(8) 0.3759(6) 0.1233(5) 0.052(2) Uani 1 1 d . . .
C13 C 0.3085(9) 0.1316(6) 0.1172(6) 0.059(2) Uani 1 1 d . . .
C14 C 0.0044(9) 0.2740(8) -0.1095(6) 0.063(2) Uani 1 1 d . . .

loop_
_atom_site_aniso_label
_atom_site_aniso_U_11
_atom_site_aniso_U_22
_atom_site_aniso_U_33
_atom_site_aniso_U_23
_atom_site_aniso_U_13
_atom_site_aniso_U_12
Ru1 0.0228(3) 0.0268(3) 0.0277(3) -0.0005(2) 0.0083(2) -0.0011(2)
S1 0.0271(9) 0.0321(9) 0.0334(9) -0.0046(6) 0.0079(7) -0.0048(7)
S2 0.0320(10) 0.0366(9) 0.0511(11) 0.0005(8) 0.0146(8) 0.0078(7)
S3 0.0392(10) 0.0324(9) 0.0346(9) -0.0017(7) 0.0175(8) -0.0046(7)
S4 0.0307(10) 0.0432(10) 0.0330(9) 0.0031(7) 0.0105(7) -0.0066(8)
O1 0.023(2) 0.038(3) 0.042(3) -0.002(2) 0.004(2) -0.001(2)
O2 0.042(3) 0.037(3) 0.060(3) -0.007(2) 0.018(3) -0.008(2)
O3 0.021(3) 0.065(4) 0.066(4) 0.006(3) 0.015(2) 0.004(2)
O4 0.056(4) 0.040(3) 0.077(4) -0.005(3) 0.017(3) 0.013(3)
O5 0.047(3) 0.033(2) 0.036(3) -0.002(2) 0.022(2) -0.007(2)
O6 0.086(5) 0.040(3) 0.052(3) -0.014(2) 0.036(3) -0.028(3)
O7 0.054(4) 0.055(3) 0.041(3) -0.005(2) 0.018(3) -0.007(3)
O8 0.050(3) 0.052(3) 0.051(3) 0.011(2) 0.021(3) -0.008(3)
N1 0.026(3) 0.026(3) 0.036(3) -0.004(2) 0.008(2) -0.004(2)
N2 0.044(4) 0.035(3) 0.030(3) -0.003(2) 0.011(3) -0.005(3)
F1 0.125(6) 0.060(3) 0.066(3) -0.018(3) 0.037(3) 0.010(3)
F2 0.050(3) 0.157(6) 0.040(3) -0.027(3) -0.005(2) 0.004(3)
F3 0.078(4) 0.085(4) 0.044(3) -0.008(2) 0.028(3) -0.028(3)
F4 0.042(3) 0.079(4) 0.081(4) 0.027(3) 0.019(2) -0.003(3)
F5 0.072(4) 0.077(4) 0.044(3) -0.002(2) 0.008(2) 0.004(3)
F6 0.069(4) 0.076(4) 0.085(4) 0.041(3) 0.020(3) 0.031(3)
F7 0.058(4) 0.133(6) 0.102(5) 0.018(4) 0.044(3) 0.036(4)
F8 0.057(4) 0.113(5) 0.072(4) 0.013(3) -0.012(3) -0.013(3)
F9 0.089(5) 0.086(4) 0.121(5) 0.061(4) 0.034(4) 0.032(4)
F10 0.055(4) 0.096(5) 0.096(4) 0.018(3) 0.013(3) 0.029(3)
F11 0.034(3) 0.110(5) 0.116(5) -0.009(4) 0.008(3) -0.017(3)
F12 0.081(5) 0.222(9) 0.043(3) 0.018(4) -0.012(3) 0.010(5)
C1 0.034(4) 0.023(3) 0.041(4) 0.003(3) 0.011(3) -0.002(3)
C2 0.037(4) 0.023(3) 0.046(4) 0.000(3) 0.016(3) 0.004(3)
C3 0.052(5) 0.030(4) 0.034(4) -0.006(3) 0.015(3) -0.012(3)
C4 0.039(4) 0.038(4) 0.036(4) 0.005(3) 0.001(3) -0.016(3)
C5 0.020(4) 0.033(4) 0.054(4) 0.002(3) 0.012(3) -0.006(3)
C6 0.032(4) 0.039(4) 0.036(4) 0.004(3) 0.023(3) -0.004(3)
C7 0.040(4) 0.048(4) 0.038(4) 0.002(3) 0.012(3) 0.009(3)
C8 0.055(6) 0.073(6) 0.052(5) 0.030(4) 0.010(4) 0.015(5)
C9 0.042(5) 0.079(6) 0.055(5) 0.009(4) 0.004(4) 0.009(5)
C10 0.049(5) 0.055(5) 0.049(5) 0.003(4) -0.003(4) -0.012(4)
C11 0.042(5) 0.056(5) 0.037(4) -0.011(3) 0.012(3) -0.011(4)
C12 0.037(5) 0.056(5) 0.064(5) 0.025(4) 0.011(4) 0.008(4)
C13 0.049(5) 0.059(5) 0.073(6) 0.028(5) 0.026(5) 0.019(5)
C14 0.041(5) 0.086(7) 0.061(6) 0.003(5) 0.002(4) 0.005(5)

loop_
_geom_bond_atom_site_label_1
_geom_bond_atom_site_label_2
_geom_bond_distance
_geom_bond_site_symmetry_2
_geom_bond_publ_flag
Ru1 C5 2.143(7) . ?
Ru1 O5 2.156(5) . ?
Ru1 C6 2.159(6) . ?
Ru1 N1 2.166(5) . ?
Ru1 C2 2.168(6) . ?
Ru1 C3 2.170(7) . ?
Ru1 C1 2.179(6) . ?
Ru1 C4 2.186(7) . ?
Ru1 O1 2.251(4) . ?
Ru1 S1 2.8566(19) . ?
S1 O2 1.415(5) . ?
S1 O1 1.449(5) . ?
S1 N1 1.604(6) . ?
S1 C11 1.858(8) . ?
S2 O3 1.414(6) . ?
S2 O4 1.414(6) . ?
S2 N1 1.625(6) . ?
S2 C12 1.857(9) . ?
S3 O6 1.416(5) . ?
S3 O5 1.459(5) . ?
S3 N2 1.550(6) . ?
S3 C13 1.846(9) . ?
S4 O8 1.417(5) . ?
S4 O7 1.425(6) . ?
S4 N2 1.589(6) . ?
S4 C14 1.832(9) . ?
F1 C11 1.306(9) . ?
F2 C11 1.303(9) . ?
F3 C11 1.310(9) . ?
F4 C12 1.295(10) . ?
F5 C12 1.318(10) . ?
F6 C12 1.335(9) . ?
F7 C13 1.332(11) . ?
F8 C13 1.313(11) . ?
F9 C13 1.293(9) . ?
F10 C14 1.299(11) . ?
F11 C14 1.347(11) . ?
F12 C14 1.312(11) . ?
C1 C6 1.418(10) . ?
C1 C2 1.438(10) . ?
C1 C7 1.505(10) . ?
C2 C3 1.378(10) . ?
C3 C4 1.431(11) . ?
C4 C5 1.413(10) . ?
C4 C10 1.489(10) . ?
C5 C6 1.393(10) . ?
C7 C9 1.489(11) . ?
C7 C8 1.540(11) . ?
